data_2228229
loop_
_publ_author_name
'Bing\"ol Alpaslan, Yelda'
'Alaman A\(gar, Ay\,sen'
'I\,s\?ik, \,Samil'

_publ_section_title
;
 1-[(<i>E</i>)-(2-Methyl-3-nitrophenyl)iminomethyl]-2-naphthol
;
_journal_coeditor_code BT5391
_journal_issue 12
_journal_name_full 'Acta Crystallographica Section E'
_journal_page_first o3052
_journal_paper_doi 10.1107/S1600536810043461
_journal_volume 66
_journal_year 2010
_chemical_formula_iupac 'C18 H14 N2 O3'
_chemical_formula_moiety 'C18 H14 N2 O3'
_chemical_formula_sum 'C18 H14 N2 O3'
_chemical_formula_weight 306.31
_chemical_name_systematic
;
1-[(<i>E</i>)-(2-Methyl-3-nitrophenyl)iminomethyl]-2-naphthol
;
_space_group_IT_number 14
_symmetry_cell_setting monoclinic
_symmetry_space_group_name_Hall '-P 2ybc'
_symmetry_space_group_name_H-M 'P 1 21/c 1'
_atom_sites_solution_hydrogens geom
_atom_sites_solution_primary direct
_atom_sites_solution_secondary difmap
_audit_creation_method SHELXL-97
_cell_angle_alpha 90.00
_cell_angle_beta 90.806(6)
_cell_angle_gamma 90.00
_cell_formula_units_Z 4
_cell_length_a 12.5520(9)
_cell_length_b 7.4731(4)
_cell_length_c 15.8610(13)
_cell_measurement_reflns_used 8237
_cell_measurement_temperature 296(2)
_cell_measurement_theta_max 27.27
_cell_measurement_theta_min 1.28
_cell_volume 1487.65(18)
_computing_cell_refinement 'X-AREA (Stoe & Cie, 2002)'
_computing_data_collection 'X-AREA (Stoe & Cie, 2002)'
_computing_data_reduction 'X-RED32 (Stoe & Cie, 2002)'
_computing_molecular_graphics 'ORTEP-3 for Windows (Farrugia, 1997)'
_computing_publication_material 'WinGX (Farrugia, 1999)'
_computing_structure_refinement 'SHELXL97 (Sheldrick, 2008)'
_computing_structure_solution 'SHELXS97 (Sheldrick, 2008)'
_diffrn_ambient_temperature 296(2)
_diffrn_detector_area_resol_mean 6.67
_diffrn_measured_fraction_theta_full 1.000
_diffrn_measured_fraction_theta_max 1.000
_diffrn_measurement_device_type 'Stoe IPDS II'
_diffrn_measurement_method '\w scans'
_diffrn_radiation_monochromator graphite
_diffrn_radiation_source 'fine-focus sealed tube'
_diffrn_radiation_type MoK\a
_diffrn_radiation_wavelength 0.71073
_diffrn_reflns_av_R_equivalents 0.0610
_diffrn_reflns_av_sigmaI/netI 0.0482
_diffrn_reflns_limit_h_max 15
_diffrn_reflns_limit_h_min -15
_diffrn_reflns_limit_k_max 9
_diffrn_reflns_limit_k_min -9
_diffrn_reflns_limit_l_max 17
_diffrn_reflns_limit_l_min -19
_diffrn_reflns_number 9684
_diffrn_reflns_theta_full 26.50
_diffrn_reflns_theta_max 26.50
_diffrn_reflns_theta_min 1.62
_diffrn_standards_decay_% 0
_diffrn_standards_interval_count 0
_diffrn_standards_number 0
_exptl_absorpt_coefficient_mu 0.095
_exptl_absorpt_correction_T_max 0.9970
_exptl_absorpt_correction_T_min 0.9885
_exptl_absorpt_correction_type integration
_exptl_absorpt_process_details '(X-RED32; Stoe & Cie, 2002)'
_exptl_crystal_colour YELLOW
_exptl_crystal_density_diffrn 1.368
_exptl_crystal_density_method 'not measured'
_exptl_crystal_description PRISM.
_exptl_crystal_F_000 640
_exptl_crystal_size_max 0.7
_exptl_crystal_size_mid 0.47
_exptl_crystal_size_min 0.12
_refine_diff_density_max 0.242
_refine_diff_density_min -0.190
_refine_ls_extinction_coef 0.009(2)
_refine_ls_extinction_expression Fc^*^=kFc[1+0.001xFc^2^\l^3^/sin(2\q)]^-1/4^
_refine_ls_extinction_method 'SHELXL97 (Sheldrick, 2008)'
_refine_ls_goodness_of_fit_ref 0.942
_refine_ls_hydrogen_treatment mixed
_refine_ls_matrix_type full
_refine_ls_number_parameters 213
_refine_ls_number_reflns 3088
_refine_ls_number_restraints 0
_refine_ls_restrained_S_all 0.942
_refine_ls_R_factor_all 0.0791
_refine_ls_R_factor_gt 0.0511
_refine_ls_shift/su_max 0.000
_refine_ls_shift/su_mean 0.000
_refine_ls_structure_factor_coef Fsqd
_refine_ls_weighting_details 'calc w=1/[\s^2^(Fo^2^)+(0.0950P)^2^] where P=(Fo^2^+2Fc^2^)/3'
_refine_ls_weighting_scheme calc
_refine_ls_wR_factor_gt 0.1394
_refine_ls_wR_factor_ref 0.1525
_reflns_number_gt 1969
_reflns_number_total 3088
_reflns_threshold_expression I>2\s(I)
_cod_data_source_file bt5391.cif
_cod_data_source_block I
_cod_original_sg_symbol_H-M 'P 21/c'
_cod_database_code 2228229
_cod_database_fobs_code 2228229

loop_
_symmetry_equiv_pos_as_xyz
'x, y, z'
'-x, y+1/2, -z+1/2'
'-x, -y, -z'
'x, -y-1/2, z-1/2'

loop_
_atom_site_type_symbol
_atom_site_label
_atom_site_fract_x
_atom_site_fract_y
_atom_site_fract_z
_atom_site_U_iso_or_equiv
_atom_site_adp_type
_atom_site_calc_flag
_atom_site_refinement_flags
_atom_site_occupancy
_atom_site_disorder_assembly
_atom_site_disorder_group
C C1 0.41741(13) 0.0570(2) 0.21696(11) 0.0439(4) Uani d . 1 . .
C C2 0.35899(13) 0.0014(2) 0.28723(11) 0.0489(4) Uani d . 1 . .
C C3 0.24646(15) -0.0112(3) 0.28256(13) 0.0605(5) Uani d . 1 . .
H H3 0.2085 -0.0498 0.3291 0.073 Uiso calc R 1 . .
C C4 0.19459(14) 0.0329(3) 0.21045(13) 0.0627(5) Uani d . 1 . .
H H4 0.1206 0.0258 0.2086 0.075 Uiso calc R 1 . .
C C5 0.24883(13) 0.0898(3) 0.13724(12) 0.0510(4) Uani d . 1 . .
C C6 0.19243(15) 0.1360(3) 0.06252(14) 0.0618(5) Uani d . 1 . .
H H6 0.1184 0.1309 0.0616 0.074 Uiso calc R 1 . .
C C7 0.24441(16) 0.1873(3) -0.00749(14) 0.0648(5) Uani d . 1 . .
H H7 0.2062 0.2181 -0.0560 0.078 Uiso calc R 1 . .
C C8 0.35511(16) 0.1941(3) -0.00694(13) 0.0606(5) Uani d . 1 . .
H H8 0.3907 0.2270 -0.0556 0.073 Uiso calc R 1 . .
C C9 0.41227(14) 0.1526(3) 0.06482(11) 0.0515(5) Uani d . 1 . .
H H9 0.4862 0.1594 0.0642 0.062 Uiso calc R 1 . .
C C10 0.36138(12) 0.1001(2) 0.13924(11) 0.0441(4) Uani d . 1 . .
C C11 0.53047(13) 0.0720(2) 0.22409(12) 0.0471(4) Uani d . 1 . .
H H11 0.5686 0.1078 0.1772 0.057 Uiso calc R 1 . .
C C12 0.69421(13) 0.0479(2) 0.29892(11) 0.0487(4) Uani d . 1 . .
C C13 0.74005(13) 0.1057(2) 0.37579(11) 0.0461(4) Uani d . 1 . .
C C14 0.85070(14) 0.1110(3) 0.37726(12) 0.0557(5) Uani d . 1 . .
C C15 0.91392(15) 0.0627(4) 0.31127(15) 0.0757(7) Uani d . 1 . .
H H15 0.9877 0.0702 0.3159 0.091 Uiso calc R 1 . .
C C16 0.86568(16) 0.0027(4) 0.23779(15) 0.0813(7) Uani d . 1 . .
H H16 0.9068 -0.0323 0.1924 0.098 Uiso calc R 1 . .
C C17 0.75641(15) -0.0048(3) 0.23229(13) 0.0655(6) Uani d . 1 . .
H H17 0.7239 -0.0461 0.1830 0.079 Uiso calc R 1 . .
C C18 0.67164(14) 0.1657(3) 0.44710(12) 0.0562(5) Uani d . 1 . .
H H18A 0.7161 0.2005 0.4940 0.084 Uiso calc R 1 . .
H H18B 0.6260 0.0692 0.4637 0.084 Uiso calc R 1 . .
H H18C 0.6290 0.2657 0.4292 0.084 Uiso calc R 1 . .
N N1 0.58208(11) 0.0375(2) 0.29377(9) 0.0481(4) Uani d . 1 . .
N N2 0.90826(13) 0.1746(3) 0.45348(12) 0.0695(5) Uani d . 1 . .
O O1 0.40602(11) -0.0411(2) 0.36024(8) 0.0609(4) Uani d . 1 . .
O O2 0.88124(15) 0.1224(3) 0.52187(11) 0.1036(7) Uani d . 1 . .
O O3 0.98286(12) 0.2763(3) 0.44235(12) 0.0997(6) Uani d . 1 . .
H H1 0.489(3) -0.023(4) 0.343(2) 0.128(10) Uiso d . 1 . .

loop_
_atom_site_aniso_label
_atom_site_aniso_U_11
_atom_site_aniso_U_22
_atom_site_aniso_U_33
_atom_site_aniso_U_12
_atom_site_aniso_U_13
_atom_site_aniso_U_23
C1 0.0467(8) 0.0410(9) 0.0437(9) 0.0020(7) -0.0038(7) -0.0022(8)
C2 0.0532(9) 0.0499(10) 0.0435(10) 0.0026(7) 0.0003(7) -0.0048(8)
C3 0.0548(10) 0.0759(14) 0.0510(11) -0.0020(9) 0.0092(8) -0.0036(10)
C4 0.0419(9) 0.0810(14) 0.0652(13) 0.0029(9) 0.0014(9) -0.0089(11)
C5 0.0472(9) 0.0541(11) 0.0515(11) 0.0041(7) -0.0059(8) -0.0083(9)
C6 0.0506(10) 0.0709(13) 0.0634(13) 0.0104(9) -0.0158(9) -0.0083(11)
C7 0.0716(12) 0.0672(13) 0.0552(12) 0.0102(10) -0.0218(10) -0.0007(10)
C8 0.0738(12) 0.0603(12) 0.0474(11) -0.0026(9) -0.0073(9) 0.0052(9)
C9 0.0531(9) 0.0517(10) 0.0496(11) -0.0050(8) -0.0061(8) 0.0033(9)
C10 0.0478(9) 0.0391(9) 0.0453(9) 0.0011(7) -0.0044(7) -0.0029(7)
C11 0.0493(9) 0.0461(10) 0.0459(10) -0.0011(7) -0.0026(7) 0.0003(8)
C12 0.0470(9) 0.0509(10) 0.0480(10) 0.0015(7) -0.0048(7) -0.0003(8)
C13 0.0473(8) 0.0476(10) 0.0434(9) -0.0002(7) -0.0050(7) 0.0031(8)
C14 0.0487(9) 0.0655(12) 0.0526(11) 0.0008(8) -0.0113(8) -0.0018(9)
C15 0.0443(10) 0.1099(19) 0.0727(15) 0.0034(10) -0.0026(9) -0.0122(14)
C16 0.0546(11) 0.122(2) 0.0674(14) 0.0087(12) 0.0058(10) -0.0223(15)
C17 0.0570(10) 0.0860(15) 0.0533(12) 0.0069(10) -0.0049(9) -0.0168(11)
C18 0.0567(10) 0.0636(12) 0.0481(10) -0.0007(8) -0.0018(8) 0.0019(9)
N1 0.0471(8) 0.0497(8) 0.0473(8) 0.0010(6) -0.0083(6) -0.0003(7)
N2 0.0517(9) 0.0915(14) 0.0646(12) 0.0002(9) -0.0173(8) -0.0044(11)
O1 0.0635(8) 0.0769(10) 0.0422(7) 0.0031(7) -0.0009(6) 0.0051(7)
O2 0.1009(13) 0.154(2) 0.0552(10) -0.0192(12) -0.0220(9) 0.0058(11)
O3 0.0650(9) 0.1341(17) 0.0991(13) -0.0299(10) -0.0239(9) -0.0091(12)

loop_
_atom_type_symbol
_atom_type_description
_atom_type_scat_dispersion_real
_atom_type_scat_dispersion_imag
_atom_type_scat_source
C C 0.0033 0.0016 'International Tables Vol C Tables 4.2.6.8 and 6.1.1.4'
H H 0.0000 0.0000 'International Tables Vol C Tables 4.2.6.8 and 6.1.1.4'
N N 0.0061 0.0033 'International Tables Vol C Tables 4.2.6.8 and 6.1.1.4'
O O 0.0106 0.0060 'International Tables Vol C Tables 4.2.6.8 and 6.1.1.4'

loop_
_geom_angle_atom_site_label_1
_geom_angle_atom_site_label_2
_geom_angle_atom_site_label_3
_geom_angle_site_symmetry_1
_geom_angle_site_symmetry_3
_geom_angle
_geom_angle_publ_flag
C2 C1 C11 . . 119.33(16) ?
C2 C1 C10 . . 119.26(15) ?
C11 C1 C10 . . 121.41(15) ?
O1 C2 C1 . . 122.05(15) ?
O1 C2 C3 . . 117.35(16) ?
C1 C2 C3 . . 120.60(16) ?
C4 C3 C2 . . 119.81(18) ?
C4 C3 H3 . . 120.1 ?
C2 C3 H3 . . 120.1 ?
C3 C4 C5 . . 122.38(17) ?
C3 C4 H4 . . 118.8 ?
C5 C4 H4 . . 118.8 ?
C6 C5 C10 . . 119.57(18) ?
C6 C5 C4 . . 121.22(16) ?
C10 C5 C4 . . 119.21(16) ?
C7 C6 C5 . . 121.06(17) ?
C7 C6 H6 . . 119.5 ?
C5 C6 H6 . . 119.5 ?
C6 C7 C8 . . 119.95(17) ?
C6 C7 H7 . . 120.0 ?
C8 C7 H7 . . 120.0 ?
C9 C8 C7 . . 120.52(19) ?
C9 C8 H8 . . 119.7 ?
C7 C8 H8 . . 119.7 ?
C8 C9 C10 . . 121.39(17) ?
C8 C9 H9 . . 119.3 ?
C10 C9 H9 . . 119.3 ?
C9 C10 C5 . . 117.49(16) ?
C9 C10 C1 . . 123.80(15) ?
C5 C10 C1 . . 118.71(16) ?
N1 C11 C1 . . 122.38(17) ?
N1 C11 H11 . . 118.8 ?
C1 C11 H11 . . 118.8 ?
C17 C12 C13 . . 121.45(16) ?
C17 C12 N1 . . 120.96(16) ?
C13 C12 N1 . . 117.52(15) ?
C14 C13 C12 . . 114.78(16) ?
C14 C13 C18 . . 124.22(16) ?
C12 C13 C18 . . 120.91(15) ?
C15 C14 C13 . . 124.69(17) ?
C15 C14 N2 . . 115.32(16) ?
C13 C14 N2 . . 119.98(17) ?
C14 C15 C16 . . 118.58(18) ?
C14 C15 H15 . . 120.7 ?
C16 C15 H15 . . 120.7 ?
C17 C16 C15 . . 119.5(2) ?
C17 C16 H16 . . 120.3 ?
C15 C16 H16 . . 120.3 ?
C16 C17 C12 . . 120.96(19) ?
C16 C17 H17 . . 119.5 ?
C12 C17 H17 . . 119.5 ?
C13 C18 H18A . . 109.5 ?
C13 C18 H18B . . 109.5 ?
H18A C18 H18B . . 109.5 ?
C13 C18 H18C . . 109.5 ?
H18A C18 H18C . . 109.5 ?
H18B C18 H18C . . 109.5 ?
C11 N1 C12 . . 121.57(15) ?
C11 N1 H1 . . 97.0(12) ?
C12 N1 H1 . . 141.0(12) ?
O2 N2 O3 . . 123.89(19) ?
O2 N2 C14 . . 119.41(19) ?
O3 N2 C14 . . 116.68(19) ?
C2 O1 H1 . . 99.5(17) ?

loop_
_geom_bond_atom_site_label_1
_geom_bond_atom_site_label_2
_geom_bond_site_symmetry_2
_geom_bond_distance
_geom_bond_publ_flag
C1 C2 . 1.406(2) ?
C1 C11 . 1.426(2) ?
C1 C10 . 1.447(2) ?
C2 O1 . 1.331(2) ?
C2 C3 . 1.417(3) ?
C3 C4 . 1.349(3) ?
C3 H3 . 0.9300 ?
C4 C5 . 1.420(3) ?
C4 H4 . 0.9300 ?
C5 C6 . 1.415(3) ?
C5 C10 . 1.415(2) ?
C6 C7 . 1.351(3) ?
C6 H6 . 0.9300 ?
C7 C8 . 1.390(3) ?
C7 H7 . 0.9300 ?
C8 C9 . 1.372(3) ?
C8 H8 . 0.9300 ?
C9 C10 . 1.406(2) ?
C9 H9 . 0.9300 ?
C11 N1 . 1.299(2) ?
C11 H11 . 0.9300 ?
C12 C17 . 1.380(3) ?
C12 C13 . 1.409(2) ?
C12 N1 . 1.411(2) ?
C13 C14 . 1.389(2) ?
C13 C18 . 1.498(3) ?
C14 C15 . 1.371(3) ?
C14 N2 . 1.478(3) ?
C15 C16 . 1.381(3) ?
C15 H15 . 0.9300 ?
C16 C17 . 1.374(3) ?
C16 H16 . 0.9300 ?
C17 H17 . 0.9300 ?
C18 H18A . 0.9600 ?
C18 H18B . 0.9600 ?
C18 H18C . 0.9600 ?
N2 O2 . 1.206(2) ?
N2 O3 . 1.221(2) ?
O1 H1 . 1.10(3) ?

loop_
_geom_hbond_atom_site_label_D
_geom_hbond_atom_site_label_H
_geom_hbond_atom_site_label_A
_geom_hbond_site_symmetry_A
_geom_hbond_distance_DH
_geom_hbond_distance_HA
_geom_hbond_distance_DA
_geom_hbond_angle_DHA
O1 H1 N1 . 1.10(3) 1.48(3) 2.5310(19) 159(3)

loop_
_geom_torsion_atom_site_label_1
_geom_torsion_atom_site_label_2
_geom_torsion_atom_site_label_3
_geom_torsion_atom_site_label_4
_geom_torsion_site_symmetry_1
_geom_torsion_site_symmetry_2
_geom_torsion_site_symmetry_3
_geom_torsion_site_symmetry_4
_geom_torsion
_geom_torsion_publ_flag
C11 C1 C2 O1 . . . . -1.2(3) ?
C10 C1 C2 O1 . . . . 179.59(16) ?
C11 C1 C2 C3 . . . . 178.70(17) ?
C10 C1 C2 C3 . . . . -0.5(3) ?
O1 C2 C3 C4 . . . . 178.99(19) ?
C1 C2 C3 C4 . . . . -0.9(3) ?
C2 C3 C4 C5 . . . . 1.0(3) ?
C3 C4 C5 C6 . . . . -179.8(2) ?
C3 C4 C5 C10 . . . . 0.4(3) ?
C10 C5 C6 C7 . . . . 1.0(3) ?
C4 C5 C6 C7 . . . . -178.9(2) ?
C5 C6 C7 C8 . . . . 0.5(3) ?
C6 C7 C8 C9 . . . . -1.4(3) ?
C7 C8 C9 C10 . . . . 0.8(3) ?
C8 C9 C10 C5 . . . . 0.6(3) ?
C8 C9 C10 C1 . . . . -179.21(17) ?
C6 C5 C10 C9 . . . . -1.5(3) ?
C4 C5 C10 C9 . . . . 178.39(18) ?
C6 C5 C10 C1 . . . . 178.35(17) ?
C4 C5 C10 C1 . . . . -1.8(3) ?
C2 C1 C10 C9 . . . . -178.35(16) ?
C11 C1 C10 C9 . . . . 2.5(3) ?
C2 C1 C10 C5 . . . . 1.8(2) ?
C11 C1 C10 C5 . . . . -177.34(15) ?
C2 C1 C11 N1 . . . . -0.6(3) ?
C10 C1 C11 N1 . . . . 178.56(17) ?
C17 C12 C13 C14 . . . . 2.2(3) ?
N1 C12 C13 C14 . . . . 179.22(16) ?
C17 C12 C13 C18 . . . . 178.92(19) ?
N1 C12 C13 C18 . . . . -4.1(3) ?
C12 C13 C14 C15 . . . . -0.9(3) ?
C18 C13 C14 C15 . . . . -177.5(2) ?
C12 C13 C14 N2 . . . . 178.16(18) ?
C18 C13 C14 N2 . . . . 1.6(3) ?
C13 C14 C15 C16 . . . . -0.6(4) ?
N2 C14 C15 C16 . . . . -179.7(2) ?
C14 C15 C16 C17 . . . . 0.8(4) ?
C15 C16 C17 C12 . . . . 0.5(4) ?
C13 C12 C17 C16 . . . . -2.1(3) ?
N1 C12 C17 C16 . . . . -179.0(2) ?
C1 C11 N1 C12 . . . . 178.07(15) ?
C17 C12 N1 C11 . . . . -37.0(3) ?
C13 C12 N1 C11 . . . . 145.97(18) ?
C15 C14 N2 O2 . . . . -135.8(2) ?
C13 C14 N2 O2 . . . . 45.0(3) ?
C15 C14 N2 O3 . . . . 42.8(3) ?
C13 C14 N2 O3 . . . . -136.3(2) ?

loop_
_cod_related_entry_id
_cod_related_entry_database
_cod_related_entry_code
1 ChemSpider 12520887
